data_2008648
loop_
_publ_author_name
'Falshaw, Andrew'
'Gainsford, Graeme J.'
'Lensink, Cornelis'

_publ_section_title 1-<small>D</small>-3,4-Anhydro-1,2:5,6-di-<i>O</i>-isopropylidene-<i>allo</i>-inositol
_journal_issue 6
_journal_name_full 'Acta Crystallographica Section C'
_journal_page_first 958
_journal_page_last 960
_journal_paper_doi 10.1107/S0108270199002607
_journal_volume 55
_journal_year 1999
_chemical_formula_moiety 'C12 H18 O5'
_chemical_formula_structural 'C48 H72 O20'
_chemical_formula_sum 'C12 H18 O5'
_chemical_formula_weight 242.26
_chemical_name_systematic
;
1-D-3,4-anhydro-1,2:5,6-di-O-isopropylidene-allo-inositol
;
_space_group_IT_number 19
_symmetry_cell_setting orthorhombic
_symmetry_space_group_name_Hall 'P 2ac 2ab'
_symmetry_space_group_name_H-M 'P 21 21 21'
_audit_creation_method SHELXL
_cell_angle_alpha 90.00
_cell_angle_beta 90.00
_cell_angle_gamma 90.00
_cell_formula_units_Z 4
_cell_length_a 6.264(2)
_cell_length_b 9.035(4)
_cell_length_c 22.362(9)
_cell_measurement_reflns_used 24
_cell_measurement_temperature 152(2)
_cell_measurement_theta_max 23.74
_cell_measurement_theta_min 9.67
_cell_volume 1265.6(9)
_computing_cell_refinement XSCANS
_computing_data_collection 'XSCANS (Siemens, 1993)'
_computing_data_reduction XSCANS
_computing_molecular_graphics 'ORTEPII (Johnson, 1976) in PLATON98 (Spek, 1990,1998)'
_computing_publication_material SHELXL93
_computing_structure_refinement 'SHELXL93 (Sheldrick, 1993)'
_computing_structure_solution 'SHELXS86 (Sheldrick, 1990)'
_diffrn_ambient_temperature 152(2)
_diffrn_measurement_device 'Siemens P4'
_diffrn_measurement_method '\w scans'
_diffrn_radiation_monochromator graphite
_diffrn_radiation_source 'fine-focus sealed tube'
_diffrn_radiation_type MoK\a
_diffrn_radiation_wavelength 0.71073
_diffrn_reflns_av_R_equivalents 0.021
_diffrn_reflns_av_sigmaI/netI 0.072
_diffrn_reflns_limit_h_max 7
_diffrn_reflns_limit_h_min -1
_diffrn_reflns_limit_k_max 11
_diffrn_reflns_limit_k_min -1
_diffrn_reflns_limit_l_max 26
_diffrn_reflns_limit_l_min -1
_diffrn_reflns_number 1995
_diffrn_reflns_theta_max 26.00
_diffrn_reflns_theta_min 2.43
_diffrn_standards_decay_% 2.13
_diffrn_standards_interval_count 97
_diffrn_standards_number 3
_exptl_absorpt_coefficient_mu 0.099
_exptl_absorpt_correction_type none
_exptl_crystal_colour Colourless
_exptl_crystal_density_diffrn 1.271
_exptl_crystal_density_method 'not measured'
_exptl_crystal_description Block
_exptl_crystal_F_000 520
_exptl_crystal_size_max 0.48
_exptl_crystal_size_mid 0.25
_exptl_crystal_size_min 0.20
_refine_diff_density_max 0.204
_refine_diff_density_min -0.205
_refine_ls_abs_structure_details 'not determined'
_refine_ls_extinction_method none
_refine_ls_goodness_of_fit_all 1.042
_refine_ls_goodness_of_fit_obs 1.128
_refine_ls_hydrogen_treatment refall
_refine_ls_matrix_type full
_refine_ls_number_parameters 226
_refine_ls_number_reflns 1819
_refine_ls_number_restraints 0
_refine_ls_restrained_S_all 1.042
_refine_ls_restrained_S_obs 1.128
_refine_ls_R_factor_all 0.095
_refine_ls_R_factor_obs .051
_refine_ls_shift/esd_max 0.001
_refine_ls_shift/esd_mean 0.000
_refine_ls_structure_factor_coef Fsqd
_refine_ls_weighting_details 'w = 1/[\s^2^(Fo^2^)+(0.0360P)^2^] where P=(Fo^2^+2Fc^2^)/3'
_refine_ls_weighting_scheme calc
_refine_ls_wR_factor_all 0.093
_refine_ls_wR_factor_obs .081
_reflns_number_observed 1245
_reflns_number_total 1819
_reflns_observed_criterion I>2\s(I)
_cod_data_source_file ta1231.cif
_cod_data_source_block 1
_cod_depositor_comments
;
The following automatic conversions were performed:
'_symmetry_cell_setting' value 'Orthorhombic' changed to 'orthorhombic'
according to '/home/saulius/struct/CIF-dictionaries/cif_core.dic'
dictionary named 'cif_core.dic' version 2.4.1 from
2010-06-29.

'_geom_bond_publ_flag' value 'Y' changed to 'y' according to
'/home/saulius/struct/CIF-dictionaries/cif_core.dic' dictionary named
'cif_core.dic' version 2.4.1 from 2010-06-29 (20
times).

'_geom_bond_publ_flag' value 'N' changed to 'n' according to
'/home/saulius/struct/CIF-dictionaries/cif_core.dic' dictionary named
'cif_core.dic' version 2.4.1 from 2010-06-29 (18 times).

Automatic conversion script
Id: cif_fix_enum 1527 2010-12-29 10:47:43Z saulius 

The following automatic conversions were performed:

'_exptl_absorpt_correction_type' value 'None' changed to 'none'
according to /home/saulius/struct/CIF-dictionaries/cif_core.dic
dictionary named 'cif_core.dic' version 2.4.1 from 2010-06-29.

Automatic conversion script
Id: cif_fix_values 1715 2011-07-08 13:25:40Z adriana 

The following automatic conversions were performed:

'_refine_ls_weighting_scheme' value 'calc w =
1/[\s^2^(Fo^2^)+(0.0360P)^2^] where P=(Fo^2^+2Fc^2^)/3' was changed
to 'calc'. New tag '_refine_ls_weighting_details' was created. The
value of the new tag was set to 'w = 1/[\s^2^(Fo^2^)+(0.0360P)^2^]
where P=(Fo^2^+2Fc^2^)/3'.

Automatic conversion script
Id: cif_fix_values 3143 2015-03-26 13:38:13Z robertas 
;
_cod_database_code 2008648

loop_
_symmetry_equiv_pos_as_xyz
'x, y, z'
'-x+1/2, -y, z+1/2'
'-x, y+1/2, -z+1/2'
'x+1/2, -y+1/2, -z'

loop_
_atom_site_aniso_label
_atom_site_aniso_U_11
_atom_site_aniso_U_22
_atom_site_aniso_U_33
_atom_site_aniso_U_12
_atom_site_aniso_U_13
_atom_site_aniso_U_23
O1 .0258(14) .0264(13) .0245(12) .0029(13) .0031(12) .0027(12)
O2 .0284(15) .0235(14) .0267(13) .0028(15) -.0028(12) -.0046(12)
O3 .0204(13) .0275(14) .0314(14) -.0016(13) .0023(11) .0003(12)
O5 .0331(18) .056(2) .0283(14) -.0141(19) .0017(13) -.0101(14)
O6 .0269(14) .0377(15) .0252(12) -.0068(14) .0026(12) .0035(13)
C1 .0128(18) .025(2) .0301(19) -.0020(18) -.0003(17) .0006(18)
C2 .0193(19) .021(2) .0257(17) -.001(2) -.0004(17) .0003(17)
C3 .0155(18) .0226(19) .0328(19) .0036(18) .0019(17) .000(2)
C4 .0181(19) .031(2) .0279(18) -.0029(19) -.0045(17) .0005(19)
C5 .035(3) .026(2) .028(2) -.004(2) -.0001(19) -.0008(19)
C6 .017(2) .028(2) .0284(19) .005(2) .0069(17) .0002(18)
C7 .024(2) .027(2) .0251(18) .004(2) .0004(18) .0001(18)
C8 .036(3) .042(3) .026(2) -.002(3) .003(2) .000(2)
C9 .031(2) .047(3) .032(2) -.001(2) -.010(2) .000(2)
C10 .033(2) .045(3) .0223(18) -.005(2) .0052(18) -.007(2)
C11 .069(4) .047(3) .034(2) .011(3) -.006(3) -.002(2)
C12 .047(3) .059(4) .043(3) .000(3) .015(3) -.012(3)

loop_
_atom_site_label
_atom_site_fract_x
_atom_site_fract_y
_atom_site_fract_z
_atom_site_U_iso_or_equiv
_atom_site_thermal_displace_type
_atom_site_calc_flag
_atom_site_refinement_flags
_atom_site_occupancy
_atom_site_disorder_group
_atom_site_type_symbol
O1 .3762(4) .3606(3) .77725(9) .0256(6) Uani d . 1 . O
O2 .2475(4) .5846(3) .81156(9) .0262(6) Uani d . 1 . O
O3 -.0735(4) .4176(3) .73739(9) .0264(6) Uani d . 1 . O
O5 .1655(4) .3656(3) .58582(10) .0393(8) Uani d . 1 . O
O6 .4351(4) .5092(3) .62593(9) .0300(6) Uani d . 1 . O
C1 .4064(5) .4679(4) .73053(15) .0225(8) Uani d . 1 . C
C2 .2445(6) .5869(5) .74642(14) .0219(8) Uani d . 1 . C
C3 .0202(5) .5605(4) .72258(16) .0236(8) Uani d . 1 . C
C4 -.0200(6) .4502(4) .67558(16) .0256(9) Uani d . 1 . C
C5 .1552(7) .3523(5) .65021(15) .0298(10) Uani d . 1 . C
C6 .3822(6) .3955(4) .66938(15) .0245(9) Uani d . 1 . C
C7 .3360(6) .4438(4) .83079(14) .0251(9) Uani d . 1 . C
C8 .1737(7) .3609(5) .86831(17) .0347(10) Uani d . 1 . C
C9 .5442(7) .4725(6) .86450(18) .0364(11) Uani d . 1 . C
C10 .3358(7) .4656(5) .57024(15) .0333(11) Uani d . 1 . C
C11 .2419(10) .6045(6) .5421(2) .0500(14) Uani d . 1 . C
C12 .4947(9) .3856(7) .5305(2) .0499(14) Uani d . 1 . C
H1 .552(5) .506(4) .7336(12) .019(8) Uiso d . 1 . H
H2 .297(5) .686(3) .7319(12) .018(9) Uiso d . 1 . H
H3 -.085(5) .638(4) .7275(13) .023(9) Uiso d . 1 . H
H4 -.150(5) .463(4) .6479(12) .024(9) Uiso d . 1 . H
H5 .124(5) .250(4) .6600(12) .014(9) Uiso d . 1 . H
H6 .478(5) .311(3) .6652(13) .017(9) Uiso d . 1 . H
H81 .042(6) .347(4) .8426(14) .035(11) Uiso d . 1 . H
H82 .134(6) .418(4) .9039(15) .040(11) Uiso d . 1 . H
H83 .230(6) .263(5) .8833(15) .041(12) Uiso d . 1 . H
H91 .650(6) .517(4) .8365(16) .051(13) Uiso d . 1 . H
H92 .605(6) .372(5) .8813(16) .059(13) Uiso d . 1 . H
H93 .532(6) .538(4) .8992(14) .034(11) Uiso d . 1 . H
H111 .135(6) .664(4) .5735(16) .053(13) Uiso d . 1 . H
H112 .359(8) .670(5) .528(2) .077(19) Uiso d . 1 . H
H113 .158(6) .561(4) .5067(15) .045(12) Uiso d . 1 . H
H121 .560(8) .294(5) .5523(19) .079(17) Uiso d . 1 . H
H122 .604(7) .459(5) .5180(19) .079(18) Uiso d . 1 . H
H123 .427(8) .351(5) .4932(18) .079(17) Uiso d . 1 . H

loop_
_atom_type_symbol
_atom_type_description
_atom_type_scat_dispersion_real
_atom_type_scat_dispersion_imag
_atom_type_scat_source
C C 0.0033 0.0016 'International Tables Vol C Tables 4.2.6.8 and 6.1.1.4'
H H 0.0000 0.0000 'International Tables Vol C Tables 4.2.6.8 and 6.1.1.4'
O O 0.0106 0.0060 'International Tables Vol C Tables 4.2.6.8 and 6.1.1.4'

loop_
_geom_angle_atom_site_label_1
_geom_angle_atom_site_label_2
_geom_angle_atom_site_label_3
_geom_angle
_geom_angle_publ_flag
C7 O1 C1 106.0(2) y
C7 O2 C2 108.3(3) y
C4 O3 C3 60.7(2) y
C10 O5 C5 109.0(3) n
C10 O6 C6 106.6(3) n
O1 C1 C2 102.7(3) y
O1 C1 C6 110.4(3) n
C2 C1 C6 116.5(3) y
O1 C1 H1 108.1(18) n
C2 C1 H1 110.9(19) n
C6 C1 H1 107.9(17) n
O2 C2 C1 102.4(3) y
O2 C2 C3 111.1(3) n
C1 C2 C3 115.1(3) y
O2 C2 H2 109.4(17) n
C1 C2 H2 109.6(17) n
C3 C2 H2 109.1(17) n
O3 C3 C4 59.5(2) n
O3 C3 C2 115.6(3) n
C4 C3 C2 121.0(3) y
O3 C3 H3 110.0(18) n
C4 C3 H3 117.1(18) n
C2 C3 H3 118.4(18) n
O3 C4 C3 59.8(2) n
O3 C4 C5 113.8(3) n
C3 C4 C5 122.5(3) y
O3 C4 H4 114.3(16) n
C3 C4 H4 119.3(18) n
C5 C4 H4 114.4(17) n
O5 C5 C4 110.9(3) n
O5 C5 C6 102.4(3) n
C4 C5 C6 114.6(3) n
O5 C5 H5 108.2(16) n
C4 C5 H5 109.1(19) n
C6 C5 H5 111.3(19) n
O6 C6 C1 105.9(3) n
O6 C6 C5 101.8(3) y
C1 C6 C5 116.9(3) y
O6 C6 H6 110.4(17) n
C1 C6 H6 111.1(18) n
C5 C6 H6 110.2(18) n
O1 C7 O2 106.2(2) y
O1 C7 C8 108.7(3) n
O2 C7 C8 109.9(3) n
O1 C7 C9 110.5(3) n
O2 C7 C9 108.8(3) n
C8 C7 C9 112.5(3) y
C7 C8 H81 107.0(18) n
C7 C8 H82 111(2) n
H81 C8 H82 109(3) n
C7 C8 H83 112(2) n
H81 C8 H83 111(3) n
H82 C8 H83 106(3) n
C7 C9 H91 109(2) n
C7 C9 H92 110(2) n
H91 C9 H92 110(3) n
C7 C9 H93 115(2) n
H91 C9 H93 108(3) n
H92 C9 H93 106(3) n
O5 C10 O6 106.3(3) n
O5 C10 C12 109.2(4) n
O6 C10 C12 110.6(4) n
O5 C10 C11 109.4(4) n
O6 C10 C11 107.3(3) n
C12 C10 C11 113.8(4) y
C10 C11 H111 111.7(19) n
C10 C11 H112 109(3) n
H111 C11 H112 111(3) n
C10 C11 H113 102(2) n
H111 C11 H113 111(3) n
H112 C11 H113 112(3) n
C10 C12 H121 111(3) n
C10 C12 H122 107(3) n
H121 C12 H122 113(4) n
C10 C12 H123 111(3) n
H121 C12 H123 108(4) n
H122 C12 H123 106(3) n

loop_
_geom_bond_atom_site_label_1
_geom_bond_atom_site_label_2
_geom_bond_site_symmetry_2
_geom_bond_distance
_geom_bond_publ_flag
O1 C7 . 1.436(4) y
O1 C1 . 1.438(4) y
O2 C7 . 1.453(4) y
O2 C2 . 1.457(4) y
O3 C4 . 1.453(4) y
O3 C3 . 1.456(4) y
O5 C10 . 1.440(5) y
O5 C5 . 1.446(4) y
O6 C10 . 1.447(4) y
O6 C6 . 1.452(4) y
C1 C2 . 1.520(5) y
C1 C6 . 1.524(4) y
C1 H1 . .98(3) n
C2 C3 . 1.522(5) y
C2 H2 . 1.00(3) n
C3 C4 . 1.470(5) y
C3 H3 . .97(3) n
C4 C5 . 1.519(5) y
C4 H4 . 1.03(3) n
C5 C6 . 1.535(5) y
C5 H5 . .97(3) n
C6 H6 . .98(3) n
C7 C8 . 1.516(5) y
C7 C9 . 1.529(5) y
C8 H81 . 1.01(4) n
C8 H82 . .98(4) n
C8 H83 . 1.01(4) n
C9 H91 . 1.00(4) n
C9 H92 . 1.06(4) n
C9 H93 . .98(3) n
C10 C12 . 1.518(6) y
C10 C11 . 1.522(6) y
C11 H111 . 1.11(4) n
C11 H112 . .99(5) n
C11 H113 . 1.03(4) n
C12 H121 . 1.04(5) n
C12 H122 . .99(5) n
C12 H123 . .99(4) n

loop_
_geom_torsion_atom_site_label_1
_geom_torsion_atom_site_label_2
_geom_torsion_atom_site_label_3
_geom_torsion_atom_site_label_4
_geom_torsion
_geom_torsion_publ_flag
C7 O1 C1 C2 -37.6(3) y
C7 O1 C1 C6 -162.6(3) y
C7 O2 C2 C1 -19.9(3) y
C7 O2 C2 C3 103.4(3) y
O1 C1 C2 O2 34.9(3) y
C6 C1 C2 O2 155.7(3) y
O1 C1 C2 C3 -85.7(3) y
C6 C1 C2 C3 35.1(4) y
C4 O3 C3 C2 -112.4(3) y
O2 C2 C3 O3 -62.4(4) y
C1 C2 C3 O3 53.4(4) y
O2 C2 C3 C4 -130.8(3) y
C1 C2 C3 C4 -15.0(4) y
C3 O3 C4 C5 115.0(4) y
C2 C3 C4 O3 103.3(3) y
O3 C3 C4 C5 -100.5(4) y
C2 C3 C4 C5 2.8(5) y
C10 O5 C5 C4 99.4(4) y
C10 O5 C5 C6 -23.4(4) y
O3 C4 C5 O5 166.3(3) y
C3 C4 C5 O5 -125.4(4) y
O3 C4 C5 C6 -78.3(4) y
C3 C4 C5 C6 -10.1(5) y
C10 O6 C6 C1 -157.9(3) y
C10 O6 C6 C5 -35.3(3) y
O1 C1 C6 O6 -174.8(3) y
C2 C1 C6 O6 68.6(4) y
O1 C1 C6 C5 72.7(4) y
C2 C1 C6 C5 -43.9(4) y
O5 C5 C6 O6 35.4(3) y
C4 C5 C6 O6 -84.7(3) y
O5 C5 C6 C1 150.2(3) y
C4 C5 C6 C1 30.1(5) y
C1 O1 C7 O2 25.6(3) y
C1 O1 C7 C8 143.8(3) n
C1 O1 C7 C9 -92.2(3) n
C2 O2 C7 O1 -2.5(4) y
C2 O2 C7 C8 -119.9(3) n
C2 O2 C7 C9 116.4(3) n
C5 O5 C10 O6 2.1(4) y
C5 O5 C10 C12 121.5(4) n
C5 O5 C10 C11 -113.4(4) n
C6 O6 C10 O5 21.7(4) y
C6 O6 C10 C12 -96.7(4) n
C6 O6 C10 C11 138.7(4) n

loop_
_cod_related_entry_id
_cod_related_entry_database
_cod_related_entry_code
1 ChemSpider 9303591
